data_7711022
loop_
_publ_author_name
'Khamis, Noha'
'Clarkson, Guy James'
'Wills, Martin'

_publ_section_title
;
 Heterocycle-containing Noyori-Ikariya Catalysts for Asymmetric Transfer
 Hydrogenation of Ketones
;
_journal_name_full 'Dalton Transactions'
_journal_paper_doi 10.1039/D2DT02411J
_journal_year 2022
_chemical_absolute_configuration rmad
_chemical_formula_moiety 'C33 H38 Cl N3 O2 Ru S, C H4 O'
_chemical_formula_sum 'C34 H42 Cl N3 O3 Ru S'
_chemical_formula_weight 709.28
_space_group_crystal_system monoclinic
_space_group_IT_number 4
_space_group_name_Hall 'P 2yb'
_space_group_name_H-M_alt 'P 1 21 1'
_atom_sites_solution_hydrogens mixed
_atom_sites_solution_primary dual
_audit_creation_date 2021-11-19
_audit_creation_method
;
Olex2 1.3-ac4
(compiled 2020.11.27 svn.r5f609507 for Rigaku Oxford Diffraction, GUI svn.r6214)
;
_audit_update_record
;
2022-06-28 deposited with the CCDC.	2022-08-18 downloaded from the CCDC.
;
_cell_angle_alpha 90
_cell_angle_beta 102.9107(7)
_cell_angle_gamma 90
_cell_formula_units_Z 2
_cell_length_a 9.40940(6)
_cell_length_b 14.51707(10)
_cell_length_c 12.09559(8)
_cell_measurement_reflns_used 30883
_cell_measurement_temperature 150(2)
_cell_measurement_theta_max 73.4860
_cell_measurement_theta_min 3.7030
_cell_volume 1610.451(19)
_computing_cell_refinement 'CrysAlisPro 1.171.41.120a (Rigaku OD, 2021)'
_computing_data_collection 'CrysAlisPro 1.171.41.120a (Rigaku OD, 2021)'
_computing_data_reduction 'CrysAlisPro 1.171.41.120a (Rigaku OD, 2021)'
_computing_molecular_graphics 'Olex2 1.3-ac4 (Dolomanov et al., 2009)'
_computing_publication_material 'Olex2 1.3-ac4 (Dolomanov et al., 2009)'
_computing_structure_refinement 'SHELXL 2018/3 (Sheldrick, 2015)'
_computing_structure_solution 'SHELXT  (Sheldrick, 2015)'
_diffrn_ambient_environment N~2~
_diffrn_ambient_temperature 150(2)
_diffrn_detector 'CCD plate'
_diffrn_detector_area_resol_mean 5.3046
_diffrn_detector_type AtlasS2
_diffrn_measured_fraction_theta_full 1.000
_diffrn_measured_fraction_theta_max 0.999
_diffrn_measurement_details
;
List of Runs (angles in degrees, time in seconds):

  # Type    Start    End  Width  t~exp~   \w     \q     \k     \f   Frames
#--------------------------------------------------------------------------
  1  \w    -87.00  -6.00   1.00    1.00    --  -41.82 125.00-120.00   81
  2  \w   -116.00 -17.00   1.00    1.00    --  -41.82 -37.00-180.00   99
  3  \w    -87.00  -6.00   1.00    1.00    --  -41.82 125.00  30.00   81
  4  \w   -114.00 -14.00   1.00    1.00    --  -41.82 -57.00 120.00  100
  5  \w    -66.00  33.00   1.00    1.00    --  -41.82  37.00  60.00   99
  6  \w     27.00  98.00   1.00    1.00    --   41.82-125.00-150.00   71
  7  \w     78.00 178.00   1.00    2.00    --  107.00  61.00-120.00  100
  8  \w     78.00 178.00   1.00    2.00    --  107.00  61.00 -90.00  100
  9  \w     81.00 178.00   1.00    2.00    --  107.00  45.00 150.00   97
 10  \w     34.00 112.00   1.00    2.00    --  107.00-125.00-150.00   78
 11  \w     97.00 178.00   1.00    2.00    --  107.00 125.00  90.00   81
 12  \w     78.00 178.00   1.00    2.00    --  107.00  61.00 150.00  100
 13  \w     24.00 107.00   1.00    2.00    --  107.00 -94.00  30.00   83
 14  \w     34.00 112.00   1.00    2.00    --  107.00-125.00  30.00   78
 15  \w    103.00 178.00   1.00    2.00    --  107.00  77.00   0.00   75
 16  \w     78.00 178.00   1.00    2.00    --  107.00  61.00-180.00  100
 17  \w     81.00 178.00   1.00    2.00    --  107.00  45.00-180.00   97
 18  \w     35.00 136.00   1.00    2.00    --  107.00 -61.00  60.00  101
 19  \w     81.00 178.00   1.00    2.00    --  107.00  45.00-150.00   97
 20  \w     31.00 140.00   1.00    2.00    --  107.00 -77.00   0.00  109
 21  \w     34.00 133.00   1.00    2.00    --  107.00 -45.00   0.00   99
 22  \w     34.00 112.00   1.00    2.00    --  107.00-125.00 120.00   78
 23  \w    103.00 178.00   1.00    2.00    --  107.00  77.00 -90.00   75
 24  \w     24.00 107.00   1.00    2.00    --  107.00 -94.00-150.00   83
 25  \w    103.00 178.00   1.00    2.00    --  107.00  77.00 -30.00   75
 26  \w     81.00 178.00   1.00    2.00    --  107.00  45.00   0.00   97
 27  \w     81.00 178.00   1.00    2.00    --  107.00  45.00 120.00   97
 28  \w     35.00 136.00   1.00    2.00    --  107.00 -61.00-150.00  101
 29  \w    103.00 178.00   1.00    2.00    --  107.00  77.00 150.00   75
 30  \w    103.00 178.00   1.00    2.00    --  107.00  77.00  60.00   75
 31  \w     24.00 107.00   1.00    2.00    --  107.00 -94.00 -30.00   83
 32  \w     78.00 178.00   1.00    2.00    --  107.00  61.00-150.00  100
 33  \w   -114.00 -14.00   1.00    1.00    --  -41.82 -57.00 -90.00  100
 34  \w   -114.00 -14.00   1.00    1.00    --  -41.82 -57.00   0.00  100
 35  \w   -114.00 -14.00   1.00    1.00    --  -41.82 -57.00  60.00  100
 36  \w   -114.00 -13.00   1.00    1.00    --  -41.82 -61.00 -56.00  101
 37  \w   -114.00 -14.00   1.00    1.00    --  -41.82 -57.00-180.00  100
 38  \w    -33.00  66.00   1.00    1.00    --   41.82 -37.00 120.00   99
 39  \w     81.00 178.00   1.00    2.00    --  107.00  45.00  60.00   97
 40  \w     78.00 178.00   1.00    2.00    --  107.00  61.00  30.00  100
 41  \w     78.00 178.00   1.00    2.00    --  107.00  61.00  60.00  100
 42  \w     78.00 178.00   1.00    2.00    --  107.00  61.00 -30.00  100
 43  \w     78.00 178.00   1.00    2.00    --  107.00  61.00  81.00  100
 44  \w     81.00 178.00   1.00    2.00    --  107.00  45.00  30.00   97
 45  \w     78.00 178.00   1.00    2.00    --  107.00  61.00   0.00  100
 46  \w     78.00 178.00   1.00    2.00    --  107.00  61.00 -60.00  100
;
_diffrn_measurement_device 'four-circle diffractometer'
_diffrn_measurement_device_type 'SuperNova, Dual, Cu at home/near, AtlasS2'
_diffrn_measurement_method '\w scans'
_diffrn_orient_matrix_type 'CrysAlisPro convention (1999,Acta A55,543-557)'
_diffrn_orient_matrix_UB_11 -0.1130780000
_diffrn_orient_matrix_UB_12 0.0744168000
_diffrn_orient_matrix_UB_13 0.0103306000
_diffrn_orient_matrix_UB_21 -0.0296568000
_diffrn_orient_matrix_UB_22 0.0165891000
_diffrn_orient_matrix_UB_23 -0.1289320000
_diffrn_orient_matrix_UB_31 -0.1205936000
_diffrn_orient_matrix_UB_32 -0.0738145000
_diffrn_orient_matrix_UB_33 -0.0186477000
_diffrn_radiation_monochromator mirror
_diffrn_radiation_probe x-ray
_diffrn_radiation_type 'Cu K\a'
_diffrn_radiation_wavelength 1.54184
_diffrn_reflns_av_R_equivalents 0.0384
_diffrn_reflns_av_unetI/netI 0.0233
_diffrn_reflns_Laue_measured_fraction_full 1.000
_diffrn_reflns_Laue_measured_fraction_max 0.999
_diffrn_reflns_limit_h_max 11
_diffrn_reflns_limit_h_min -11
_diffrn_reflns_limit_k_max 17
_diffrn_reflns_limit_k_min -18
_diffrn_reflns_limit_l_max 15
_diffrn_reflns_limit_l_min -15
_diffrn_reflns_number 41114
_diffrn_reflns_point_group_measured_fraction_full 0.998
_diffrn_reflns_point_group_measured_fraction_max 0.994
_diffrn_reflns_theta_full 67.684
_diffrn_reflns_theta_max 73.615
_diffrn_reflns_theta_min 3.749
_diffrn_source 'micro-focus sealed X-ray tube'
_diffrn_source_type 'SuperNova (Cu) X-ray Source'
_exptl_absorpt_coefficient_mu 5.616
_exptl_absorpt_correction_T_max 0.12964
_exptl_absorpt_correction_T_min 0.03703
_exptl_absorpt_correction_type sphere
_exptl_absorpt_process_details
;
CrysAlisPro 1.171.41.120a (Rigaku Oxford Diffraction, 2021)
Spherical absorption correction
using equivalent radius and absorption coefficient.
Empirical absorption correction using spherical harmonics,
implemented in SCALE3 ABSPACK scaling algorithm.
;
_exptl_crystal_colour yellow
_exptl_crystal_colour_primary yellow
_exptl_crystal_density_diffrn 1.463
_exptl_crystal_description block
_exptl_crystal_F_000 736
_exptl_crystal_size_max 0.14
_exptl_crystal_size_mid 0.1
_exptl_crystal_size_min 0.05
_exptl_crystal_size_rad 0.105
_refine_diff_density_max 2.201
_refine_diff_density_min -0.922
_refine_diff_density_rms 0.085
_refine_ls_abs_structure_details
;
 Flack x determined using 2999 quotients [(I+)-(I-)]/[(I+)+(I-)]
 (Parsons, Flack and Wagner, Acta Cryst. B69 (2013) 249-259).
Flack x: -0.011(10) Shelx2018
Hooft y: -0.028(3)  Olex2
Additionally, the complex is made from a starting material of known handedness
;
_refine_ls_abs_structure_Flack -0.011(10)
_refine_ls_extinction_method none
_refine_ls_goodness_of_fit_ref 1.065
_refine_ls_hydrogen_treatment mixed
_refine_ls_matrix_type full
_refine_ls_number_parameters 396
_refine_ls_number_reflns 6469
_refine_ls_number_restraints 4
_refine_ls_restrained_S_all 1.065
_refine_ls_R_factor_all 0.0425
_refine_ls_R_factor_gt 0.0422
_refine_ls_shift/su_max 0.000
_refine_ls_shift/su_mean 0.000
_refine_ls_structure_factor_coef Fsqd
_refine_ls_weighting_details 'w=1/[\s^2^(Fo^2^)+(0.0764P)^2^+1.8032P] where P=(Fo^2^+2Fc^2^)/3'
_refine_ls_weighting_scheme calc
_refine_ls_wR_factor_gt 0.1128
_refine_ls_wR_factor_ref 0.1132
_reflns_Friedel_coverage 0.912
_reflns_Friedel_fraction_full 0.996
_reflns_Friedel_fraction_max 0.989
_reflns_number_gt 6432
_reflns_number_total 6469
_reflns_threshold_expression 'I > 2\s(I)'
_cod_data_source_file d2dt02411j2.cif
_cod_data_source_block nk6
_cod_original_cell_volume 1610.45(2)
_cod_database_code 7711022
_shelx_shelxl_version_number 2018/3
_chemical_oxdiff_formula 'C20 H20 N2 O2 S Ru'
_chemical_oxdiff_usercomment 'C20 H20 N2 O2 S Ru yellow  block'
_shelx_space_group_comment
;
The symmetry employed for this shelxl refinement is uniquely defined
by the following loop, which should always be used as a source of
symmetry information in preference to the above space-group names.
They are only intended as comments.
;
_shelx_estimated_absorpt_t_max 0.767
_shelx_estimated_absorpt_t_min 0.507
_reflns_odcompleteness_completeness 99.18
_reflns_odcompleteness_iscentric 1
_reflns_odcompleteness_theta 74.08
_olex2_refinement_description
;
The NHs and the OH on the methanol were located in a difference map and refined with distance restraints

1. Fixed Uiso
 At 1.2 times of:
  All C(H) groups, All C(H,H) groups, All N(H,H) groups
 At 1.5 times of:
  All C(H,H,H) groups, All C(H,H,H,H) groups, All O(H) groups
2. Restrained distances
 N2-H2
 0.9 with sigma of 0.02
 H2-N12
 2.3 with sigma of 0.02
 Cl1-H2
 2.7 with sigma of 0.02
3.a Ternary CH refined with riding coordinates:
 C13(H13), C14(H14), C34(H34)
3.b Secondary CH2 refined with riding coordinates:
 N14(H14A,H14B), C3(H3A,H3B), C5(H5A,H5B), C4(H4A,H4B)
3.c Aromatic/amide H refined with riding coordinates:
 C30(H30), C26(H26), C22(H22), C31(H31), C27(H27), C20(H20), C28(H28), C7(H7),
 C23(H23), C16(H16), C25(H25), C9(H9), C24(H24), C19(H19), C8(H8), C17(H17),
 C18(H18)
3.d Idealised Me refined as rotating group:
 C36(H36A,H36B,H36C), C35(H35A,H35B,H35C), C38(H38A,H38B,H38C), C33(H33A,H33B,
 H33C)
3.e Idealised tetrahedral OH refined as rotating group:
 O37(H37)
;
_olex2_submission_special_instructions 'No special instructions were received'
_oxdiff_exptl_absorpt_empirical_details
;
Empirical correction (ABSPACK) includes:
- Absorption correction using spherical harmonics
- Frame scaling
;
_oxdiff_exptl_absorpt_empirical_full_max 2.496
_oxdiff_exptl_absorpt_empirical_full_min 0.746

loop_
_space_group_symop_operation_xyz
'x, y, z'
'-x, y+1/2, -z'

loop_
_atom_site_label
_atom_site_type_symbol
_atom_site_fract_x
_atom_site_fract_y
_atom_site_fract_z
_atom_site_U_iso_or_equiv
_atom_site_adp_type
_atom_site_occupancy
_atom_site_site_symmetry_order
_atom_site_calc_flag
_atom_site_refinement_flags_posn
_atom_site_refinement_flags_adp
_atom_site_refinement_flags_occupancy
_atom_site_disorder_assembly
_atom_site_disorder_group
Ru1 Ru 0.41661(4) 0.48447(3) 0.52972(3) 0.02794(13) Uani 1 1 d . . . . .
S11 S 0.65390(15) 0.65224(10) 0.63640(12) 0.0287(3) Uani 1 1 d . . . . .
Cl1 Cl 0.35089(17) 0.43282(13) 0.70426(14) 0.0421(4) Uani 1 1 d D . . . .
O11A O 0.5313(5) 0.7056(3) 0.5753(4) 0.0343(9) Uani 1 1 d . . . . .
O11B O 0.7881(5) 0.6621(4) 0.5988(4) 0.0413(11) Uani 1 1 d . . . . .
O37 O 0.2718(6) 0.7966(4) 0.6355(5) 0.0520(13) Uani 1 1 d . . . . .
H37 H 0.322984 0.755138 0.673525 0.078 Uiso 1 1 calc R U . . .
N12 N 0.6033(5) 0.5474(4) 0.6410(4) 0.0263(9) Uani 1 1 d D . . . .
N14 N 0.5728(5) 0.3756(4) 0.5548(4) 0.0298(10) Uani 1 1 d . . . . .
H14A H 0.526161 0.320288 0.549481 0.036 Uiso 1 1 calc R U . . .
H14B H 0.625145 0.377852 0.499997 0.036 Uiso 1 1 calc R U . . .
N2 N 0.4400(6) 0.6594(5) 0.7920(5) 0.0385(12) Uani 1 1 d D . . . .
C21 C 0.8060(6) 0.4945(5) 0.8067(5) 0.0296(12) Uani 1 1 d . . . . .
C13 C 0.7297(5) 0.4831(5) 0.6818(4) 0.0269(9) Uani 1 1 d . . . . .
H13 H 0.802695 0.491879 0.634059 0.032 Uiso 1 1 calc R U . . .
C30 C 0.3092(7) 0.4259(5) 0.3695(6) 0.0376(14) Uani 1 1 d . . . . .
H30 H 0.317629 0.365766 0.340645 0.045 Uiso 1 1 calc R U . . .
C14 C 0.6712(6) 0.3844(4) 0.6668(5) 0.0279(11) Uani 1 1 d . . . . .
H14 H 0.611803 0.374106 0.724674 0.033 Uiso 1 1 calc R U . . .
C15 C 0.7948(6) 0.3151(4) 0.6898(5) 0.0299(12) Uani 1 1 d . . . . .
C26 C 0.9583(7) 0.4975(5) 0.8375(6) 0.0371(14) Uani 1 1 d . . . . .
H26 H 1.012745 0.500996 0.780331 0.044 Uiso 1 1 calc R U . . .
C22 C 0.7288(7) 0.4902(6) 0.8922(5) 0.0374(12) Uani 1 1 d . . . . .
H22 H 0.625225 0.488697 0.873101 0.045 Uiso 1 1 calc R U . . .
C31 C 0.2044(7) 0.4429(5) 0.4322(7) 0.0408(16) Uani 1 1 d . . . . .
H31 H 0.144610 0.393795 0.446986 0.049 Uiso 1 1 calc R U . . .
C27 C 0.2802(7) 0.6029(5) 0.4558(6) 0.0353(13) Uani 1 1 d . . . . .
H27 H 0.271381 0.662867 0.485050 0.042 Uiso 1 1 calc R U . . .
C29 C 0.4050(7) 0.4978(5) 0.3477(5) 0.0360(15) Uani 1 1 d . . . . .
C20 C 0.8039(9) 0.2539(5) 0.7800(6) 0.0439(17) Uani 1 1 d . . . . .
H20 H 0.730861 0.255029 0.822981 0.053 Uiso 1 1 calc R U . . .
C28 C 0.3895(7) 0.5850(5) 0.3933(5) 0.0344(13) Uani 1 1 d . . . . .
H28 H 0.453035 0.633284 0.382345 0.041 Uiso 1 1 calc R U . . .
C32 C 0.1853(7) 0.5322(5) 0.4745(7) 0.0393(15) Uani 1 1 d . . . . .
C6 C 0.6097(10) 0.7360(5) 0.9484(6) 0.0475(17) Uani 1 1 d . . . . .
C7 C 0.7463(11) 0.7723(6) 0.9914(7) 0.059(2) Uani 1 1 d . . . . .
H7 H 0.765578 0.800103 1.064278 0.070 Uiso 1 1 calc R U . . .
C23 C 0.8023(8) 0.4880(8) 1.0055(5) 0.0477(14) Uani 1 1 d . . . . .
H23 H 0.749047 0.485097 1.063460 0.057 Uiso 1 1 calc R U . . .
C1 C 0.5793(8) 0.6960(5) 0.8390(6) 0.0381(14) Uani 1 1 d . . . . .
C16 C 0.9024(7) 0.3122(5) 0.6279(7) 0.0415(15) Uani 1 1 d . . . . .
H16 H 0.897951 0.352901 0.565657 0.050 Uiso 1 1 calc R U . . .
C3 C 0.3495(9) 0.6359(7) 0.8725(7) 0.052(2) Uani 1 1 d . . . . .
H3A H 0.390976 0.581837 0.918440 0.063 Uiso 1 1 calc R U . . .
H3B H 0.249451 0.620224 0.830758 0.063 Uiso 1 1 calc R U . . .
C25 C 1.0304(8) 0.4955(6) 0.9505(6) 0.0456(16) Uani 1 1 d . . . . .
H25 H 1.133878 0.498040 0.970179 0.055 Uiso 1 1 calc R U . . .
C9 C 0.8273(8) 0.7308(5) 0.8245(7) 0.0436(17) Uani 1 1 d . . . . .
H9 H 0.901165 0.728589 0.782347 0.052 Uiso 1 1 calc R U . . .
C24 C 0.9543(9) 0.4900(8) 1.0339(5) 0.0493(16) Uani 1 1 d . . . . .
H24 H 1.004752 0.487485 1.111223 0.059 Uiso 1 1 calc R U . . .
C36 C 0.4357(9) 0.4859(10) 0.1520(6) 0.0572(18) Uani 1 1 d . . . . .
H36A H 0.354832 0.441816 0.134926 0.086 Uiso 1 1 calc R U . . .
H36B H 0.504364 0.472928 0.103861 0.086 Uiso 1 1 calc R U . . .
H36C H 0.397576 0.548611 0.137243 0.086 Uiso 1 1 calc R U . . .
C10 C 0.6885(7) 0.6946(4) 0.7776(6) 0.0354(13) Uani 1 1 d . . . . .
C34 C 0.5142(7) 0.4771(8) 0.2770(5) 0.0483(16) Uani 1 1 d . . . . .
H34 H 0.545956 0.411557 0.291185 0.058 Uiso 1 1 calc R U . . .
C5 C 0.4977(14) 0.7385(8) 1.0194(7) 0.063(2) Uani 1 1 d . . . . .
H5A H 0.498542 0.800102 1.054778 0.076 Uiso 1 1 calc R U . . .
H5B H 0.523333 0.692450 1.081014 0.076 Uiso 1 1 calc R U . . .
C4 C 0.3455(12) 0.7184(8) 0.9492(8) 0.066(3) Uani 1 1 d . . . . .
H4A H 0.278986 0.705421 1.000160 0.080 Uiso 1 1 calc R U . . .
H4B H 0.307969 0.772855 0.902542 0.080 Uiso 1 1 calc R U . . .
C19 C 0.9176(11) 0.1915(6) 0.8079(8) 0.062(2) Uani 1 1 d . . . . .
H19 H 0.921852 0.150264 0.869521 0.074 Uiso 1 1 calc R U . . .
C8 C 0.8573(10) 0.7696(6) 0.9318(8) 0.056(2) Uani 1 1 d . . . . .
H8 H 0.951120 0.793919 0.964061 0.067 Uiso 1 1 calc R U . . .
C17 C 1.0173(8) 0.2495(6) 0.6570(9) 0.056(2) Uani 1 1 d . . . . .
H17 H 1.091116 0.248433 0.614823 0.067 Uiso 1 1 calc R U . . .
C18 C 1.0250(10) 0.1892(6) 0.7463(9) 0.061(2) Uani 1 1 d . . . . .
H18 H 1.103227 0.146475 0.765221 0.073 Uiso 1 1 calc R U . . .
C35 C 0.6502(9) 0.5379(10) 0.3046(8) 0.074(3) Uani 1 1 d . . . . .
H35A H 0.621411 0.602758 0.294014 0.111 Uiso 1 1 calc R U . . .
H35B H 0.714578 0.522188 0.253961 0.111 Uiso 1 1 calc R U . . .
H35C H 0.701663 0.527779 0.383489 0.111 Uiso 1 1 calc R U . . .
C38 C 0.1384(11) 0.8060(9) 0.6725(10) 0.075(3) Uani 1 1 d . . . . .
H38A H 0.123128 0.870935 0.688821 0.112 Uiso 1 1 calc R U . . .
H38B H 0.143486 0.769331 0.741310 0.112 Uiso 1 1 calc R U . . .
H38C H 0.057082 0.784247 0.612747 0.112 Uiso 1 1 calc R U . . .
C33 C 0.0740(8) 0.5488(7) 0.5422(8) 0.054(2) Uani 1 1 d . . . . .
H33A H 0.056695 0.491724 0.580349 0.081 Uiso 1 1 calc R U . . .
H33B H -0.017123 0.569237 0.491904 0.081 Uiso 1 1 calc R U . . .
H33C H 0.109140 0.596560 0.599078 0.081 Uiso 1 1 calc R U . . .
H2 H 0.441(7) 0.612(3) 0.738(6) 0.081 Uiso 1 1 d D U . . .

loop_
_atom_site_aniso_label
_atom_site_aniso_U_11
_atom_site_aniso_U_22
_atom_site_aniso_U_33
_atom_site_aniso_U_23
_atom_site_aniso_U_13
_atom_site_aniso_U_12
Ru1 0.02313(19) 0.0281(2) 0.0310(2) 0.00226(19) 0.00269(13) -0.00165(19)
S11 0.0274(6) 0.0253(6) 0.0325(7) 0.0016(5) 0.0053(5) -0.0025(5)
Cl1 0.0311(7) 0.0535(10) 0.0430(8) 0.0099(7) 0.0107(6) -0.0056(6)
O11A 0.039(2) 0.025(2) 0.035(2) 0.0006(16) 0.0017(18) 0.0031(17)
O11B 0.036(2) 0.040(3) 0.052(3) 0.006(2) 0.018(2) -0.003(2)
O37 0.033(2) 0.062(4) 0.062(3) 0.007(3) 0.012(2) 0.008(2)
N12 0.019(2) 0.028(2) 0.031(2) 0.0011(19) 0.0023(18) -0.0005(18)
N14 0.026(2) 0.026(2) 0.035(3) 0.003(2) 0.0016(19) 0.0029(18)
N2 0.042(3) 0.044(3) 0.032(3) -0.005(2) 0.013(2) -0.002(2)
C21 0.030(2) 0.022(3) 0.035(3) 0.004(2) 0.003(2) 0.002(2)
C13 0.023(2) 0.026(2) 0.030(2) 0.001(3) 0.0026(17) -0.002(3)
C30 0.034(3) 0.035(3) 0.035(3) -0.009(3) -0.010(3) 0.002(3)
C14 0.025(3) 0.028(3) 0.030(3) 0.002(2) 0.005(2) 0.000(2)
C15 0.027(3) 0.026(3) 0.035(3) -0.005(2) 0.003(2) -0.001(2)
C26 0.031(3) 0.035(4) 0.041(3) 0.003(3) -0.001(2) -0.004(3)
C22 0.042(3) 0.036(3) 0.033(3) 0.003(3) 0.006(2) 0.007(3)
C31 0.023(3) 0.043(4) 0.050(4) 0.006(3) -0.005(3) -0.012(3)
C27 0.026(3) 0.033(3) 0.044(3) 0.006(3) 0.001(2) 0.003(2)
C29 0.032(3) 0.047(5) 0.025(2) 0.003(3) -0.002(2) 0.006(3)
C20 0.054(4) 0.039(4) 0.035(3) 0.004(3) 0.000(3) 0.012(3)
C28 0.032(3) 0.037(3) 0.032(3) 0.005(2) 0.003(2) -0.001(3)
C32 0.020(3) 0.046(4) 0.050(4) 0.008(3) 0.004(3) 0.005(3)
C6 0.065(5) 0.038(4) 0.034(3) -0.003(3) 0.000(3) 0.004(3)
C7 0.079(6) 0.041(4) 0.043(4) -0.011(3) -0.013(4) 0.000(4)
C23 0.064(4) 0.045(3) 0.034(3) 0.000(4) 0.009(3) 0.000(5)
C1 0.051(4) 0.029(3) 0.032(3) -0.002(3) 0.003(3) 0.002(3)
C16 0.033(3) 0.036(3) 0.056(4) -0.004(3) 0.011(3) -0.003(3)
C3 0.053(4) 0.069(6) 0.041(4) -0.002(4) 0.024(3) -0.004(4)
C25 0.043(3) 0.037(4) 0.048(3) 0.003(3) -0.008(3) -0.003(3)
C9 0.040(4) 0.030(3) 0.051(4) 0.001(3) -0.010(3) -0.002(3)
C24 0.065(4) 0.040(4) 0.034(3) -0.001(3) -0.010(3) 0.006(5)
C36 0.059(4) 0.077(5) 0.034(3) -0.002(5) 0.007(3) 0.010(6)
C10 0.040(3) 0.024(3) 0.037(3) 0.003(2) -0.005(3) 0.002(2)
C34 0.042(3) 0.068(5) 0.035(3) -0.006(4) 0.008(2) 0.005(5)
C5 0.095(7) 0.061(5) 0.035(5) -0.017(4) 0.016(5) -0.003(5)
C4 0.086(7) 0.077(6) 0.046(4) -0.008(4) 0.035(5) 0.010(5)
C19 0.071(6) 0.053(5) 0.048(4) 0.006(4) -0.016(4) 0.023(4)
C8 0.052(4) 0.043(4) 0.057(5) -0.004(4) -0.022(4) 0.001(3)
C17 0.033(4) 0.049(4) 0.086(6) -0.015(4) 0.013(4) 0.001(3)
C18 0.045(4) 0.050(5) 0.074(6) -0.010(4) -0.012(4) 0.019(4)
C35 0.037(4) 0.138(10) 0.047(4) -0.017(5) 0.012(3) -0.009(5)
C38 0.053(5) 0.101(9) 0.073(6) 0.000(6) 0.018(5) 0.020(5)
C33 0.025(3) 0.074(6) 0.066(5) 0.010(4) 0.018(3) -0.002(3)

loop_
_atom_type_symbol
_atom_type_description
_atom_type_scat_dispersion_real
_atom_type_scat_dispersion_imag
_atom_type_scat_source
C C 0.0181 0.0091 'International Tables Vol C Tables 4.2.6.8 and 6.1.1.4'
H H 0.0000 0.0000 'International Tables Vol C Tables 4.2.6.8 and 6.1.1.4'
Cl Cl 0.3639 0.7018 'International Tables Vol C Tables 4.2.6.8 and 6.1.1.4'
N N 0.0311 0.0180 'International Tables Vol C Tables 4.2.6.8 and 6.1.1.4'
O O 0.0492 0.0322 'International Tables Vol C Tables 4.2.6.8 and 6.1.1.4'
Ru Ru 0.0552 3.2960 'International Tables Vol C Tables 4.2.6.8 and 6.1.1.4'
S S 0.3331 0.5567 'International Tables Vol C Tables 4.2.6.8 and 6.1.1.4'

loop_
_geom_angle_atom_site_label_1
_geom_angle_atom_site_label_2
_geom_angle_atom_site_label_3
_geom_angle
_geom_angle_site_symmetry_1
_geom_angle_site_symmetry_3
_geom_angle_publ_flag
N12 Ru1 Cl1 85.36(14) . . ?
N12 Ru1 C31 168.1(3) . . ?
N12 Ru1 C27 103.9(2) . . ?
N12 Ru1 C29 116.1(2) . . ?
N12 Ru1 C28 97.5(2) . . ?
N12 Ru1 C32 130.9(3) . . ?
N14 Ru1 Cl1 87.09(15) . . ?
N14 Ru1 N12 77.68(19) . . ?
N14 Ru1 C30 90.3(2) . . ?
N14 Ru1 C31 113.1(3) . . ?
N14 Ru1 C27 162.3(2) . . ?
N14 Ru1 C29 95.0(2) . . ?
N14 Ru1 C28 124.4(2) . . ?
N14 Ru1 C32 149.8(3) . . ?
C30 Ru1 Cl1 119.9(2) . . ?
C30 Ru1 N12 151.8(2) . . ?
C30 Ru1 C31 37.7(3) . . ?
C30 Ru1 C27 80.2(3) . . ?
C30 Ru1 C29 38.8(3) . . ?
C30 Ru1 C28 68.3(3) . . ?
C30 Ru1 C32 67.9(3) . . ?
C31 Ru1 Cl1 90.3(2) . . ?
C31 Ru1 C27 67.4(3) . . ?
C31 Ru1 C29 69.1(3) . . ?
C31 Ru1 C28 80.6(3) . . ?
C31 Ru1 C32 37.5(3) . . ?
C27 Ru1 Cl1 110.56(19) . . ?
C27 Ru1 C32 37.0(3) . . ?
C29 Ru1 Cl1 158.41(19) . . ?
C29 Ru1 C27 68.3(3) . . ?
C29 Ru1 C32 81.1(3) . . ?
C28 Ru1 Cl1 148.34(18) . . ?
C28 Ru1 C27 38.1(2) . . ?
C28 Ru1 C29 37.4(3) . . ?
C28 Ru1 C32 68.0(3) . . ?
C32 Ru1 Cl1 86.3(2) . . ?
O11A S11 N12 108.5(3) . . ?
O11A S11 C10 105.0(3) . . ?
O11B S11 O11A 116.1(3) . . ?
O11B S11 N12 113.2(3) . . ?
O11B S11 C10 106.5(3) . . ?
N12 S11 C10 106.7(3) . . ?
S11 N12 Ru1 125.9(3) . . ?
C13 N12 Ru1 114.5(4) . . ?
C13 N12 S11 112.5(4) . . ?
C14 N14 Ru1 109.8(4) . . ?
C1 N2 C3 116.4(6) . . ?
C26 C21 C13 119.6(5) . . ?
C22 C21 C13 121.4(5) . . ?
C22 C21 C26 118.5(6) . . ?
N12 C13 C21 114.7(5) . . ?
N12 C13 C14 107.8(4) . . ?
C21 C13 C14 107.2(5) . . ?
C31 C30 Ru1 71.7(4) . . ?
C31 C30 C29 121.2(6) . . ?
C29 C30 Ru1 72.0(3) . . ?
N14 C14 C13 109.1(5) . . ?
N14 C14 C15 114.3(5) . . ?
C15 C14 C13 111.0(5) . . ?
C20 C15 C14 118.5(6) . . ?
C16 C15 C14 122.9(6) . . ?
C16 C15 C20 118.6(6) . . ?
C25 C26 C21 120.6(6) . . ?
C23 C22 C21 120.4(6) . . ?
C30 C31 Ru1 70.6(4) . . ?
C30 C31 C32 121.4(6) . . ?
C32 C31 Ru1 74.1(4) . . ?
C28 C27 Ru1 69.6(4) . . ?
C32 C27 Ru1 72.6(4) . . ?
C32 C27 C28 120.5(6) . . ?
C30 C29 Ru1 69.2(4) . . ?
C30 C29 C34 119.5(7) . . ?
C28 C29 Ru1 70.8(4) . . ?
C28 C29 C30 117.3(6) . . ?
C28 C29 C34 123.2(8) . . ?
C34 C29 Ru1 131.8(4) . . ?
C19 C20 C15 121.1(8) . . ?
C27 C28 Ru1 72.4(4) . . ?
C29 C28 Ru1 71.8(4) . . ?
C29 C28 C27 121.5(6) . . ?
C31 C32 Ru1 68.4(4) . . ?
C31 C32 C33 120.6(7) . . ?
C27 C32 Ru1 70.4(4) . . ?
C27 C32 C31 118.1(6) . . ?
C27 C32 C33 121.2(7) . . ?
C33 C32 Ru1 130.0(6) . . ?
C7 C6 C1 119.1(8) . . ?
C7 C6 C5 119.3(8) . . ?
C1 C6 C5 121.6(8) . . ?
C6 C7 C8 122.5(7) . . ?
C22 C23 C24 120.0(6) . . ?
N2 C1 C6 120.4(7) . . ?
C10 C1 N2 120.6(6) . . ?
C10 C1 C6 119.0(7) . . ?
C15 C16 C17 120.0(8) . . ?
N2 C3 C4 108.5(7) . . ?
C24 C25 C26 120.6(6) . . ?
C8 C9 C10 120.5(8) . . ?
C25 C24 C23 119.8(6) . . ?
C1 C10 S11 121.2(5) . . ?
C1 C10 C9 120.6(7) . . ?
C9 C10 S11 118.2(6) . . ?
C29 C34 C36 107.7(6) . . ?
C29 C34 C35 113.8(8) . . ?
C35 C34 C36 111.2(8) . . ?
C6 C5 C4 111.6(7) . . ?
C3 C4 C5 110.1(8) . . ?
C20 C19 C18 120.2(9) . . ?
C9 C8 C7 118.4(8) . . ?
C18 C17 C16 121.0(8) . . ?
C17 C18 C19 119.2(7) . . ?

loop_
_geom_bond_atom_site_label_1
_geom_bond_atom_site_label_2
_geom_bond_distance
_geom_bond_site_symmetry_2
_geom_bond_publ_flag
Ru1 Cl1 2.4464(16) . ?
Ru1 N12 2.163(5) . ?
Ru1 N14 2.134(5) . ?
Ru1 C30 2.150(6) . ?
Ru1 C31 2.165(7) . ?
Ru1 C27 2.211(6) . ?
Ru1 C29 2.188(6) . ?
Ru1 C28 2.175(6) . ?
Ru1 C32 2.239(6) . ?
S11 O11A 1.448(5) . ?
S11 O11B 1.442(5) . ?
S11 N12 1.599(5) . ?
S11 C10 1.776(7) . ?
O37 C38 1.431(11) . ?
N12 C13 1.506(8) . ?
N14 C14 1.466(7) . ?
N2 C1 1.410(10) . ?
N2 C3 1.470(9) . ?
C21 C13 1.530(7) . ?
C21 C26 1.399(8) . ?
C21 C22 1.391(8) . ?
C13 C14 1.531(9) . ?
C30 C31 1.393(11) . ?
C30 C29 1.442(10) . ?
C14 C15 1.516(8) . ?
C15 C20 1.394(10) . ?
C15 C16 1.389(9) . ?
C26 C25 1.384(9) . ?
C22 C23 1.390(9) . ?
C31 C32 1.419(11) . ?
C27 C28 1.431(9) . ?
C27 C32 1.412(10) . ?
C29 C28 1.400(10) . ?
C29 C34 1.507(9) . ?
C20 C19 1.384(11) . ?
C32 C33 1.486(10) . ?
C6 C7 1.379(13) . ?
C6 C1 1.415(10) . ?
C6 C5 1.501(14) . ?
C7 C8 1.396(15) . ?
C23 C24 1.395(11) . ?
C1 C10 1.395(10) . ?
C16 C17 1.396(11) . ?
C3 C4 1.520(13) . ?
C25 C24 1.363(11) . ?
C9 C10 1.405(10) . ?
C9 C8 1.385(12) . ?
C36 C34 1.533(9) . ?
C34 C35 1.529(14) . ?
C5 C4 1.522(17) . ?
C19 C18 1.384(15) . ?
C17 C18 1.380(15) . ?

loop_
_geom_hbond_atom_site_label_D
_geom_hbond_atom_site_label_H
_geom_hbond_atom_site_label_A
_geom_hbond_distance_DH
_geom_hbond_distance_HA
_geom_hbond_distance_DA
_geom_hbond_angle_DHA
_geom_hbond_site_symmetry_A
_geom_hbond_publ_flag
O37 H37 N2 0.84 2.12 2.952(9) 170.7 . yes
N14 H14A O11A 0.91 2.23 2.972(7) 138.2 2_646 yes
N14 H14B O37 0.91 2.39 3.202(8) 148.0 2_646 yes
N2 H2 N12 0.94(3) 2.33(3) 3.097(8) 138(4) . yes
